data_4508081
loop_
_publ_author_name
'Senthil Raja, Duraisamy'
'Luo, Jheng-Hong'
'Wu, Cheng-You'
'Cheng, Yu-Jung'
'Yeh, Chun-Ting'
'Chen, Ya-Ting'
'Lo, Sheng-Han'
'Lai, Yu-Lun'
'Lin, Chia-Her'

_publ_section_title
;
 Solvothermal Synthesis, Structural Diversity, and Properties of Alkali
 Metal--Organic Frameworks Based on V-shaped Ligand
;
_journal_issue 8
_journal_name_full 'Crystal Growth &amp; Design'
_journal_page_first 3785
_journal_paper_doi 10.1021/cg400801s
_journal_volume 13
_journal_year 2013
_chemical_formula_sum 'C14 H8 O6 Rb S'
_chemical_formula_weight 389.73
_chemical_name_systematic
; 
 ? 
;
_space_group_IT_number 13
_symmetry_cell_setting monoclinic
_symmetry_space_group_name_Hall '-P 2yc'
_symmetry_space_group_name_H-M 'P 1 2/c 1'
_atom_sites_solution_hydrogens geom
_atom_sites_solution_primary direct
_atom_sites_solution_secondary difmap
_audit_creation_method SHELXL-97
_cell_angle_alpha 90.00
_cell_angle_beta 109.222(2)
_cell_angle_gamma 90.00
_cell_formula_units_Z 2
_cell_length_a 12.1526(4)
_cell_length_b 4.8183(2)
_cell_length_c 12.3055(4)
_cell_measurement_reflns_used 2584
_cell_measurement_temperature 293(2)
_cell_measurement_theta_max 28.2834
_cell_measurement_theta_min 3.3689
_cell_volume 680.38(4)
_computing_cell_refinement 'SAINT V7.68A (Bruker AXS, 2009)'
_computing_data_collection 'APEX2 (Bruker AXS, 2010)'
_computing_data_reduction 'SAINT V7.68A (Bruker AXS, 2009)'
_computing_molecular_graphics 'SHELXTL (Sheldrick, 2008)'
_computing_publication_material SHELXTL
_computing_structure_refinement 'SHELXL-97 (Sheldrick, 2008)'
_computing_structure_solution 'SHELXS-97 (Sheldrick, 2008)'
_diffrn_ambient_temperature 293(2)
_diffrn_detector_area_resol_mean 8.3333
_diffrn_measured_fraction_theta_full 0.996
_diffrn_measured_fraction_theta_max 0.996
_diffrn_measurement_device_type 'Bruker APEX-II CCD'
_diffrn_measurement_method '\f and \w scans'
_diffrn_radiation_monochromator graphite
_diffrn_radiation_source 'fine-focus sealed tube'
_diffrn_radiation_type MoK\a
_diffrn_radiation_wavelength 0.71073
_diffrn_reflns_av_R_equivalents 0.0457
_diffrn_reflns_av_sigmaI/netI 0.0471
_diffrn_reflns_limit_h_max 16
_diffrn_reflns_limit_h_min -16
_diffrn_reflns_limit_k_max 6
_diffrn_reflns_limit_k_min -5
_diffrn_reflns_limit_l_max 12
_diffrn_reflns_limit_l_min -16
_diffrn_reflns_number 6399
_diffrn_reflns_theta_full 28.28
_diffrn_reflns_theta_max 28.28
_diffrn_reflns_theta_min 1.77
_exptl_absorpt_coefficient_mu 3.819
_exptl_absorpt_correction_T_max 0.8940
_exptl_absorpt_correction_T_min 0.3937
_exptl_absorpt_correction_type multi-scan
_exptl_absorpt_process_details 'SADABS V2008/1 (Bruker AXS)'
_exptl_crystal_colour colourless
_exptl_crystal_density_diffrn 1.902
_exptl_crystal_density_method 'not measured'
_exptl_crystal_description lamellar
_exptl_crystal_F_000 386
_exptl_crystal_size_max 0.30
_exptl_crystal_size_mid 0.20
_exptl_crystal_size_min 0.03
_refine_diff_density_max 1.182
_refine_diff_density_min -0.309
_refine_diff_density_rms 0.102
_refine_ls_extinction_method none
_refine_ls_goodness_of_fit_ref 1.075
_refine_ls_hydrogen_treatment constr
_refine_ls_matrix_type full
_refine_ls_number_parameters 101
_refine_ls_number_reflns 1693
_refine_ls_number_restraints 0
_refine_ls_restrained_S_all 1.075
_refine_ls_R_factor_all 0.0676
_refine_ls_R_factor_gt 0.0461
_refine_ls_shift/su_max 0.000
_refine_ls_shift/su_mean 0.000
_refine_ls_structure_factor_coef Fsqd
_refine_ls_weighting_details 'calc w=1/[\s^2^(Fo^2^)+(0.0626P)^2^+0.6080P] where P=(Fo^2^+2Fc^2^)/3'
_refine_ls_weighting_scheme calc
_refine_ls_wR_factor_gt 0.1171
_refine_ls_wR_factor_ref 0.1264
_reflns_number_gt 1279
_reflns_number_total 1693
_reflns_threshold_expression >2sigma(I)
_cod_data_source_file cg400801s_si_002.cif
_cod_data_source_block 3
_cod_database_code 4508081

loop_
_symmetry_equiv_pos_as_xyz
'x, y, z'
'-x, y, -z+1/2'
'-x, -y, -z'
'x, -y, z-1/2'

loop_
_atom_site_label
_atom_site_type_symbol
_atom_site_fract_x
_atom_site_fract_y
_atom_site_fract_z
_atom_site_U_iso_or_equiv
_atom_site_adp_type
_atom_site_occupancy
_atom_site_symmetry_multiplicity
_atom_site_calc_flag
_atom_site_refinement_flags
Rb1 Rb 0.5000 0.18937(12) 0.2500 0.0452(2) Uani 1 2 d S
S1 S 0.0000 1.1074(3) 0.2500 0.0272(3) Uani 1 2 d S
O1 O 0.4346(2) 0.1919(6) 0.4519(2) 0.0313(6) Uani 1 1 d .
O2 O 0.3988(3) 0.2786(6) 0.6149(2) 0.0390(7) Uani 1 1 d .
O3 O -0.0394(2) 1.2551(6) 0.3313(3) 0.0392(7) Uani 1 1 d .
C1 C 0.3804(3) 0.3184(8) 0.5115(3) 0.0259(8) Uani 1 1 d .
C2 C 0.2885(3) 0.5221(7) 0.4466(3) 0.0237(7) Uani 1 1 d .
C3 C 0.2048(3) 0.6081(9) 0.4936(3) 0.0301(8) Uani 1 1 d .
H3A H 0.2079 0.5445 0.5659 0.036 Uiso 1 1 calc R
C4 C 0.1175(3) 0.7858(8) 0.4345(4) 0.0323(9) Uani 1 1 d .
H4A H 0.0609 0.8400 0.4658 0.039 Uiso 1 1 calc R
C5 C 0.1141(3) 0.8838(7) 0.3281(3) 0.0243(7) Uani 1 1 d .
C6 C 0.1978(4) 0.8061(8) 0.2800(3) 0.0310(8) Uani 1 1 d .
H6A H 0.1961 0.8752 0.2089 0.037 Uiso 1 1 calc R
C7 C 0.2840(3) 0.6234(8) 0.3403(3) 0.0290(8) Uani 1 1 d .
H7A H 0.3402 0.5676 0.3086 0.035 Uiso 1 1 calc R

loop_
_atom_site_aniso_label
_atom_site_aniso_U_11
_atom_site_aniso_U_22
_atom_site_aniso_U_33
_atom_site_aniso_U_23
_atom_site_aniso_U_13
_atom_site_aniso_U_12
Rb1 0.0806(5) 0.0309(3) 0.0294(3) 0.000 0.0254(3) 0.000
S1 0.0218(6) 0.0179(6) 0.0354(7) 0.000 0.0006(5) 0.000
O1 0.0347(15) 0.0326(15) 0.0268(13) 0.0027(11) 0.0104(12) 0.0105(12)
O2 0.0460(17) 0.0452(17) 0.0267(14) 0.0068(12) 0.0134(13) 0.0154(15)
O3 0.0353(16) 0.0290(15) 0.0466(18) -0.0110(12) 0.0043(14) 0.0064(13)
C1 0.0242(18) 0.0245(18) 0.0261(18) 0.0005(14) 0.0043(14) 0.0010(15)
C2 0.0234(18) 0.0215(17) 0.0224(16) -0.0002(13) 0.0022(13) -0.0001(15)
C3 0.032(2) 0.033(2) 0.0253(18) 0.0035(15) 0.0101(16) 0.0058(18)
C4 0.030(2) 0.035(2) 0.034(2) 0.0013(17) 0.0141(17) 0.0087(18)
C5 0.0194(17) 0.0193(16) 0.0289(18) -0.0035(14) 0.0005(14) -0.0005(14)
C6 0.033(2) 0.032(2) 0.0269(19) 0.0049(16) 0.0086(16) 0.0015(17)
C7 0.0231(18) 0.035(2) 0.0304(19) 0.0018(16) 0.0108(15) 0.0057(16)

loop_
_atom_type_symbol
_atom_type_description
_atom_type_scat_dispersion_real
_atom_type_scat_dispersion_imag
_atom_type_scat_source
C C 0.0033 0.0016 'International Tables Vol C Tables 4.2.6.8 and 6.1.1.4'
H H 0.0000 0.0000 'International Tables Vol C Tables 4.2.6.8 and 6.1.1.4'
O O 0.0106 0.0060 'International Tables Vol C Tables 4.2.6.8 and 6.1.1.4'
Rb Rb -0.9393 2.9676 'International Tables Vol C Tables 4.2.6.8 and 6.1.1.4'
S S 0.1246 0.1234 'International Tables Vol C Tables 4.2.6.8 and 6.1.1.4'

loop_
_geom_angle_atom_site_label_1
_geom_angle_atom_site_label_2
_geom_angle_atom_site_label_3
_geom_angle
_geom_angle_site_symmetry_1
_geom_angle_site_symmetry_3
O2 Rb1 O2 74.42(13) 4 3_656
O2 Rb1 O1 71.52(8) 4 2_655
O2 Rb1 O1 108.88(8) 3_656 2_655
O2 Rb1 O1 108.88(8) 4 .
O2 Rb1 O1 71.52(8) 3_656 .
O1 Rb1 O1 179.52(11) 2_655 .
O2 Rb1 O2 176.52(7) 4 3_666
O2 Rb1 O2 109.06(9) 3_656 3_666
O1 Rb1 O2 106.90(8) 2_655 3_666
O1 Rb1 O2 72.68(8) . 3_666
O2 Rb1 O2 109.06(9) 4 4_565
O2 Rb1 O2 176.52(7) 3_656 4_565
O1 Rb1 O2 72.68(8) 2_655 4_565
O1 Rb1 O2 106.90(8) . 4_565
O2 Rb1 O2 67.47(10) 3_666 4_565
O2 Rb1 C1 164.33(8) 4 3_666
O2 Rb1 C1 93.66(9) 3_656 3_666
O1 Rb1 C1 122.88(8) 2_655 3_666
O1 Rb1 C1 56.75(8) . 3_666
O2 Rb1 C1 18.42(8) 3_666 3_666
O2 Rb1 C1 82.93(8) 4_565 3_666
O2 Rb1 C1 93.66(9) 4 4_565
O2 Rb1 C1 164.33(8) 3_656 4_565
O1 Rb1 C1 56.75(8) 2_655 4_565
O1 Rb1 C1 122.88(8) . 4_565
O2 Rb1 C1 82.93(8) 3_666 4_565
O2 Rb1 C1 18.42(8) 4_565 4_565
C1 Rb1 C1 99.74(11) 3_666 4_565
O2 Rb1 C1 14.93(8) 4 4
O2 Rb1 C1 85.48(8) 3_656 4
O1 Rb1 C1 57.60(8) 2_655 4
O1 Rb1 C1 122.77(8) . 4
O2 Rb1 C1 162.38(8) 3_666 4
O2 Rb1 C1 97.94(8) 4_565 4
C1 Rb1 C1 179.12(9) 3_666 4
C1 Rb1 C1 81.13(7) 4_565 4
O2 Rb1 C1 85.48(8) 4 3_656
O2 Rb1 C1 14.93(8) 3_656 3_656
O1 Rb1 C1 122.77(8) 2_655 3_656
O1 Rb1 C1 57.60(8) . 3_656
O2 Rb1 C1 97.94(8) 3_666 3_656
O2 Rb1 C1 162.38(8) 4_565 3_656
C1 Rb1 C1 81.13(7) 3_666 3_656
C1 Rb1 C1 179.12(9) 4_565 3_656
C1 Rb1 C1 97.99(11) 4 3_656
O2 Rb1 Rb1 142.79(6) 4 1_565
O2 Rb1 Rb1 142.79(6) 3_656 1_565
O1 Rb1 Rb1 89.76(6) 2_655 1_565
O1 Rb1 Rb1 89.76(6) . 1_565
O2 Rb1 Rb1 33.73(5) 3_666 1_565
O2 Rb1 Rb1 33.73(5) 4_565 1_565
C1 Rb1 Rb1 49.87(6) 3_666 1_565
C1 Rb1 Rb1 49.87(6) 4_565 1_565
C1 Rb1 Rb1 131.00(6) 4 1_565
C1 Rb1 Rb1 131.00(6) 3_656 1_565
O2 Rb1 Rb1 37.21(6) 4 1_545
O2 Rb1 Rb1 37.21(6) 3_656 1_545
O1 Rb1 Rb1 90.24(6) 2_655 1_545
O1 Rb1 Rb1 90.24(6) . 1_545
O2 Rb1 Rb1 146.27(5) 3_666 1_545
O2 Rb1 Rb1 146.27(5) 4_565 1_545
C1 Rb1 Rb1 130.13(6) 3_666 1_545
C1 Rb1 Rb1 130.13(6) 4_565 1_545
C1 Rb1 Rb1 49.00(6) 4 1_545
C1 Rb1 Rb1 49.00(6) 3_656 1_545
Rb1 Rb1 Rb1 180.0 1_565 1_545
O3 S1 O3 120.4(3) . 2
O3 S1 C5 107.39(17) . 2
O3 S1 C5 107.81(17) 2 2
O3 S1 C5 107.81(17) . .
O3 S1 C5 107.39(17) 2 .
C5 S1 C5 105.0(2) 2 .
C1 O1 Rb1 147.2(2) . .
C1 O2 Rb1 128.8(3) . 3_656
C1 O2 Rb1 109.4(3) . 3_666
Rb1 O2 Rb1 109.06(9) 3_656 3_666
O2 C1 O1 124.1(3) . .
O2 C1 C2 120.0(3) . .
O1 C1 C2 115.9(3) . .
O2 C1 Rb1 52.2(2) . 3_666
O1 C1 Rb1 128.1(2) . 3_666
C2 C1 Rb1 91.8(2) . 3_666
O2 C1 Rb1 36.29(19) . 3_656
O1 C1 Rb1 89.9(2) . 3_656
C2 C1 Rb1 151.0(2) . 3_656
Rb1 C1 Rb1 81.13(7) 3_666 3_656
C7 C2 C3 118.9(3) . .
C7 C2 C1 121.6(3) . .
C3 C2 C1 119.5(3) . .
C4 C3 C2 120.7(4) . .
C4 C3 H3A 119.7 . .
C2 C3 H3A 119.7 . .
C3 C4 C5 119.6(4) . .
C3 C4 H4A 120.2 . .
C5 C4 H4A 120.2 . .
C4 C5 C6 121.1(3) . .
C4 C5 S1 119.8(3) . .
C6 C5 S1 119.1(3) . .
C7 C6 C5 118.4(4) . .
C7 C6 H6A 120.8 . .
C5 C6 H6A 120.8 . .
C2 C7 C6 121.3(4) . .
C2 C7 H7A 119.3 . .
C6 C7 H7A 119.3 . .

loop_
_geom_bond_atom_site_label_1
_geom_bond_atom_site_label_2
_geom_bond_distance
_geom_bond_site_symmetry_2
Rb1 O2 2.831(3) 4
Rb1 O2 2.831(3) 3_656
Rb1 O1 2.847(3) 2_655
Rb1 O1 2.847(3) .
Rb1 O2 3.083(3) 3_666
Rb1 O2 3.083(3) 4_565
Rb1 C1 3.680(4) 3_666
Rb1 C1 3.680(4) 4_565
Rb1 C1 3.729(4) 4
Rb1 C1 3.729(4) 3_656
Rb1 Rb1 4.8183(2) 1_565
Rb1 Rb1 4.8183(2) 1_545
S1 O3 1.433(3) .
S1 O3 1.433(3) 2
S1 C5 1.769(4) 2
S1 C5 1.769(4) .
O1 C1 1.288(5) .
O2 C1 1.232(5) .
O2 Rb1 2.831(3) 3_656
O2 Rb1 3.083(3) 3_666
C1 C2 1.504(5) .
C1 Rb1 3.680(4) 3_666
C1 Rb1 3.729(4) 3_656
C2 C7 1.381(5) .
C2 C3 1.389(5) .
C3 C4 1.371(6) .
C3 H3A 0.9300 .
C4 C5 1.379(6) .
C4 H4A 0.9300 .
C5 C6 1.386(6) .
C6 C7 1.382(5) .
C6 H6A 0.9300 .
C7 H7A 0.9300 .
